data_4083797
loop_
_publ_author_name
'Sasamori, Takahiro'
'Inamura, Koji'
'Hoshino, Wataru'
'Nakata, Norio'
'Mizuhata, Yoshiyuki'
'Watanabe, Yasuaki'
'Furukawa, Yukio'
'Tokitoh, Norihiro'

_publ_section_title
;
 Synthesis and Characterization of Two Isomers of 14\p-Electron
 Germaaromatics:&#x00A0; Kinetically Stabilized 9-Germaanthracene and
 9-Germaphenanthrene
;
_journal_issue 15
_journal_name_full Organometallics
_journal_page_first 3533
_journal_paper_doi 10.1021/om060371+
_journal_volume 25
_journal_year 2006
_chemical_formula_moiety 'C86 H152 Ge2 Si14, 2(C7 H8) '
_chemical_formula_sum 'C100 H168 Ge2 Si14'
_chemical_formula_weight 1908.82
_chemical_name_common 9-germaanthracene_dimer
_chemical_name_systematic
; 
 ? 
;
_space_group_IT_number 14
_symmetry_cell_setting monoclinic
_symmetry_Int_Tables_number 14
_symmetry_space_group_name_Hall '-P 2yab'
_symmetry_space_group_name_H-M 'P 1 21/a 1'
_atom_sites_solution_hydrogens geom
_atom_sites_solution_primary direct
_atom_sites_solution_secondary difmap
_audit_creation_method SHELXL-97
_cell_angle_alpha 90.00
_cell_angle_beta 112.585(2)
_cell_angle_gamma 90.00
_cell_formula_units_Z 2
_cell_length_a 16.9585(11)
_cell_length_b 16.6614(10)
_cell_length_c 20.4281(15)
_cell_measurement_temperature 103(2)
_cell_measurement_theta_max 25.5
_cell_measurement_theta_min 2.60
_cell_volume 5329.4(6)
_computing_cell_refinement CrystalClear
_computing_data_collection CrystalClear
_computing_data_reduction CrystalClear
_computing_structure_refinement 'SHELXL-97 (Sheldrick, 1997)'
_computing_structure_solution 'SHELXS-97 (Sheldrick, 1990)'
_diffrn_ambient_temperature 103(2)
_diffrn_detector_area_resol_mean 7.31
_diffrn_measured_fraction_theta_full 0.999
_diffrn_measured_fraction_theta_max 0.999
_diffrn_measurement_device_type 'Rigaku Mercury'
_diffrn_measurement_method \w
_diffrn_radiation_monochromator graphite
_diffrn_radiation_source 'fine-focus sealed tube'
_diffrn_radiation_type MoK\a
_diffrn_radiation_wavelength 0.71070
_diffrn_reflns_av_R_equivalents 0.0347
_diffrn_reflns_av_sigmaI/netI 0.0280
_diffrn_reflns_limit_h_max 20
_diffrn_reflns_limit_h_min -20
_diffrn_reflns_limit_k_max 20
_diffrn_reflns_limit_k_min -20
_diffrn_reflns_limit_l_max 24
_diffrn_reflns_limit_l_min -24
_diffrn_reflns_number 45034
_diffrn_reflns_theta_full 25.50
_diffrn_reflns_theta_max 25.50
_diffrn_reflns_theta_min 2.60
_exptl_absorpt_coefficient_mu 0.764
_exptl_absorpt_correction_T_max 0.8622
_exptl_absorpt_correction_T_min 0.7498
_exptl_absorpt_correction_type multi-scan
_exptl_absorpt_process_details 'Jacobson, R. (1998) Private communication'
_exptl_crystal_colour colorless
_exptl_crystal_density_diffrn 1.189
_exptl_crystal_density_method 'not measured'
_exptl_crystal_description prism
_exptl_crystal_F_000 2056
_exptl_crystal_size_max 0.40
_exptl_crystal_size_mid 0.30
_exptl_crystal_size_min 0.20
_refine_diff_density_max 0.578
_refine_diff_density_min -0.309
_refine_diff_density_rms 0.059
_refine_ls_extinction_method none
_refine_ls_goodness_of_fit_ref 1.136
_refine_ls_hydrogen_treatment constr
_refine_ls_matrix_type full
_refine_ls_number_parameters 545
_refine_ls_number_reflns 9912
_refine_ls_number_restraints 0
_refine_ls_restrained_S_all 1.136
_refine_ls_R_factor_all 0.0446
_refine_ls_R_factor_gt 0.0401
_refine_ls_shift/su_max 0.002
_refine_ls_shift/su_mean 0.000
_refine_ls_structure_factor_coef Fsqd
_refine_ls_weighting_details 'calc w=1/[\s^2^(Fo^2^)+(0.0348P)^2^+4.6162P] where P=(Fo^2^+2Fc^2^)/3'
_refine_ls_weighting_scheme calc
_refine_ls_wR_factor_gt 0.0869
_refine_ls_wR_factor_ref 0.0891
_reflns_number_gt 9191
_reflns_number_total 9912
_reflns_threshold_expression >2sigma(I)
_cod_data_source_file om060371%2Bsi20060501_014748.cif
_cod_data_source_block gedimer
_cod_original_sg_symbol_Hall '    -P 2yab'
_cod_original_sg_symbol_H-M 'P 21/a'
_cod_database_code 4083797

loop_
_symmetry_equiv_pos_as_xyz
'x, y, z'
'-x+1/2, y+1/2, -z'
'-x, -y, -z'
'x-1/2, -y-1/2, z'

loop_
_atom_site_label
_atom_site_type_symbol
_atom_site_fract_x
_atom_site_fract_y
_atom_site_fract_z
_atom_site_U_iso_or_equiv
_atom_site_adp_type
_atom_site_occupancy
_atom_site_symmetry_multiplicity
_atom_site_calc_flag
_atom_site_refinement_flags
_atom_site_disorder_assembly
_atom_site_disorder_group
Ge1 Ge 0.944434(13) 0.005586(13) 0.398737(11) 0.01177(7) Uani 1 1 d . . .
C1 C 1.02020(13) -0.08663(13) 0.42901(11) 0.0136(4) Uani 1 1 d . . .
C2 C 0.99923(14) -0.16158(13) 0.39733(12) 0.0172(5) Uani 1 1 d . . .
H1 H 0.9457 -0.1686 0.3592 0.021 Uiso 1 1 calc R . .
C3 C 1.05421(15) -0.22641(14) 0.41976(12) 0.0213(5) Uani 1 1 d . . .
H2 H 1.0379 -0.2776 0.3983 0.026 Uiso 1 1 calc R . .
C4 C 1.13310(15) -0.21548(14) 0.47388(13) 0.0222(5) Uani 1 1 d . . .
H3 H 1.1725 -0.2588 0.4887 0.027 Uiso 1 1 calc R . .
C5 C 1.15467(14) -0.14140(14) 0.50652(12) 0.0194(5) Uani 1 1 d . . .
H4 H 1.2095 -0.1344 0.5431 0.023 Uiso 1 1 calc R . .
C6 C 1.09816(14) -0.07677(13) 0.48709(11) 0.0151(4) Uani 1 1 d . . .
C7 C 1.11964(13) -0.00245(13) 0.53269(11) 0.0143(4) Uani 1 1 d . . .
H5 H 1.1823 -0.0036 0.5621 0.017 Uiso 1 1 calc R . .
C8 C 1.09872(13) 0.07860(13) 0.49773(11) 0.0148(4) Uani 1 1 d . . .
C9 C 1.15284(14) 0.14255(14) 0.52965(12) 0.0200(5) Uani 1 1 d . . .
H6 H 1.2045 0.1323 0.5690 0.024 Uiso 1 1 calc R . .
C10 C 1.13333(15) 0.22033(14) 0.50563(13) 0.0229(5) Uani 1 1 d . . .
H7 H 1.1711 0.2630 0.5284 0.027 Uiso 1 1 calc R . .
C11 C 1.05822(15) 0.23580(14) 0.44812(13) 0.0234(5) Uani 1 1 d . . .
H8 H 1.0434 0.2892 0.4318 0.028 Uiso 1 1 calc R . .
C12 C 1.00508(14) 0.17277(13) 0.41480(12) 0.0186(5) Uani 1 1 d . . .
H9 H 0.9542 0.1836 0.3748 0.022 Uiso 1 1 calc R . .
C13 C 1.02387(13) 0.09409(13) 0.43800(11) 0.0144(4) Uani 1 1 d . . .
C14 C 0.88624(13) 0.01511(12) 0.29327(11) 0.0125(4) Uani 1 1 d . . .
C15 C 0.93830(13) 0.02691(13) 0.25356(11) 0.0136(4) Uani 1 1 d . . .
C16 C 0.90060(14) 0.05066(13) 0.18236(11) 0.0150(4) Uani 1 1 d . . .
H10 H 0.9367 0.0578 0.1570 0.018 Uiso 1 1 calc R . .
C17 C 0.81375(13) 0.06434(12) 0.14673(11) 0.0137(4) Uani 1 1 d . . .
C18 C 0.76340(13) 0.04366(13) 0.18478(11) 0.0145(4) Uani 1 1 d . . .
H11 H 0.7031 0.0475 0.1613 0.017 Uiso 1 1 calc R . .
C19 C 0.79659(13) 0.01767(12) 0.25544(11) 0.0135(4) Uani 1 1 d . . .
C20 C 1.03372(13) 0.01080(13) 0.28231(11) 0.0154(4) Uani 1 1 d . . .
H12 H 1.0482 -0.0031 0.3332 0.018 Uiso 1 1 calc R . .
C21 C 0.77587(14) 0.09491(13) 0.06898(11) 0.0153(4) Uani 1 1 d . . .
C22 C 0.73370(13) -0.00883(13) 0.28792(11) 0.0145(4) Uani 1 1 d . . .
H13 H 0.7716 -0.0231 0.3376 0.017 Uiso 1 1 calc R . .
Si1 Si 1.10679(4) 0.09946(4) 0.28580(3) 0.01777(14) Uani 1 1 d . . .
Si2 Si 1.06011(4) -0.08458(4) 0.24279(3) 0.01920(14) Uani 1 1 d . . .
Si3 Si 0.84768(4) 0.17165(4) 0.04739(3) 0.01834(14) Uani 1 1 d . . .
Si4 Si 0.75924(4) 0.00220(4) 0.00944(3) 0.02094(15) Uani 1 1 d . . .
Si5 Si 0.66819(4) 0.14891(4) 0.04949(3) 0.01816(14) Uani 1 1 d . . .
Si6 Si 0.66511(4) 0.07504(4) 0.30034(3) 0.01739(14) Uani 1 1 d . . .
Si7 Si 0.67630(4) -0.10679(4) 0.25129(3) 0.01706(14) Uani 1 1 d . . .
C23 C 1.04494(15) 0.19582(14) 0.26777(13) 0.0232(5) Uani 1 1 d . . .
H14 H 1.0659 0.2297 0.3102 0.035 Uiso 1 1 calc R . .
H15 H 0.9843 0.1841 0.2552 0.035 Uiso 1 1 calc R . .
H16 H 1.0523 0.2240 0.2284 0.035 Uiso 1 1 calc R . .
C24 C 1.16334(15) 0.09502(16) 0.22291(13) 0.0245(5) Uani 1 1 d . . .
H17 H 1.1956 0.1448 0.2265 0.037 Uiso 1 1 calc R . .
H18 H 1.1213 0.0887 0.1743 0.037 Uiso 1 1 calc R . .
H19 H 1.2027 0.0493 0.2351 0.037 Uiso 1 1 calc R . .
C25 C 1.19499(15) 0.10191(16) 0.37490(13) 0.0245(5) Uani 1 1 d . . .
H20 H 1.2194 0.0481 0.3872 0.037 Uiso 1 1 calc R . .
H21 H 1.1726 0.1197 0.4102 0.037 Uiso 1 1 calc R . .
H22 H 1.2393 0.1392 0.3742 0.037 Uiso 1 1 calc R . .
C26 C 1.07968(18) -0.07314(17) 0.15883(14) 0.0320(6) Uani 1 1 d . . .
H23 H 1.1395 -0.0584 0.1705 0.048 Uiso 1 1 calc R . .
H24 H 1.0424 -0.0310 0.1295 0.048 Uiso 1 1 calc R . .
H25 H 1.0673 -0.1240 0.1327 0.048 Uiso 1 1 calc R . .
C27 C 1.16033(15) -0.12410(15) 0.31184(14) 0.0272(6) Uani 1 1 d . . .
H26 H 1.1764 -0.1743 0.2952 0.041 Uiso 1 1 calc R . .
H27 H 1.1512 -0.1341 0.3557 0.041 Uiso 1 1 calc R . .
H28 H 1.2062 -0.0846 0.3210 0.041 Uiso 1 1 calc R . .
C28 C 0.96954(16) -0.15780(15) 0.21818(13) 0.0251(5) Uani 1 1 d . . .
H29 H 0.9845 -0.2063 0.1984 0.038 Uiso 1 1 calc R . .
H30 H 0.9182 -0.1335 0.1828 0.038 Uiso 1 1 calc R . .
H31 H 0.9585 -0.1719 0.2605 0.038 Uiso 1 1 calc R . .
C29 C 0.85196(16) 0.26704(14) 0.09714(12) 0.0234(5) Uani 1 1 d . . .
H32 H 0.8701 0.2552 0.1478 0.035 Uiso 1 1 calc R . .
H33 H 0.7952 0.2918 0.0798 0.035 Uiso 1 1 calc R . .
H34 H 0.8928 0.3040 0.0898 0.035 Uiso 1 1 calc R . .
C30 C 0.81213(17) 0.19093(15) -0.05042(12) 0.0260(5) Uani 1 1 d . . .
H35 H 0.7506 0.2015 -0.0706 0.039 Uiso 1 1 calc R . .
H36 H 0.8246 0.1438 -0.0735 0.039 Uiso 1 1 calc R . .
H37 H 0.8427 0.2376 -0.0582 0.039 Uiso 1 1 calc R . .
C31 C 0.96318(16) 0.14694(16) 0.07003(13) 0.0273(6) Uani 1 1 d . . .
H38 H 0.9868 0.1835 0.0447 0.041 Uiso 1 1 calc R . .
H39 H 0.9682 0.0915 0.0560 0.041 Uiso 1 1 calc R . .
H40 H 0.9949 0.1529 0.1212 0.041 Uiso 1 1 calc R . .
C32 C 0.85927(18) -0.03446(16) 0.00156(15) 0.0336(6) Uani 1 1 d . . .
H41 H 0.9030 -0.0436 0.0490 0.050 Uiso 1 1 calc R . .
H42 H 0.8797 0.0058 -0.0232 0.050 Uiso 1 1 calc R . .
H43 H 0.8476 -0.0848 -0.0253 0.050 Uiso 1 1 calc R . .
C33 C 0.71885(18) -0.08317(15) 0.04667(14) 0.0298(6) Uani 1 1 d . . .
H44 H 0.7223 -0.1329 0.0222 0.045 Uiso 1 1 calc R . .
H45 H 0.6593 -0.0731 0.0399 0.045 Uiso 1 1 calc R . .
H46 H 0.7537 -0.0884 0.0974 0.045 Uiso 1 1 calc R . .
C34 C 0.68212(19) 0.01773(16) -0.08419(13) 0.0347(7) Uani 1 1 d . . .
H47 H 0.7039 0.0596 -0.1065 0.052 Uiso 1 1 calc R . .
H48 H 0.6266 0.0343 -0.0842 0.052 Uiso 1 1 calc R . .
H49 H 0.6755 -0.0325 -0.1107 0.052 Uiso 1 1 calc R . .
C35 C 0.57443(15) 0.08062(16) 0.03308(13) 0.0274(6) Uani 1 1 d . . .
H50 H 0.5875 0.0429 0.0727 0.041 Uiso 1 1 calc R . .
H51 H 0.5626 0.0507 -0.0110 0.041 Uiso 1 1 calc R . .
H52 H 0.5243 0.1126 0.0290 0.041 Uiso 1 1 calc R . .
C36 C 0.67622(16) 0.21762(14) 0.12438(13) 0.0234(5) Uani 1 1 d . . .
H53 H 0.6330 0.2027 0.1431 0.035 Uiso 1 1 calc R . .
H54 H 0.6667 0.2731 0.1072 0.035 Uiso 1 1 calc R . .
H55 H 0.7332 0.2130 0.1621 0.035 Uiso 1 1 calc R . .
C37 C 0.62893(16) 0.21429(15) -0.03161(13) 0.0264(5) Uani 1 1 d . . .
H56 H 0.5733 0.2371 -0.0376 0.040 Uiso 1 1 calc R . .
H57 H 0.6231 0.1821 -0.0734 0.040 Uiso 1 1 calc R . .
H58 H 0.6699 0.2578 -0.0262 0.040 Uiso 1 1 calc R . .
C38 C 0.72900(15) 0.16982(14) 0.31541(13) 0.0221(5) Uani 1 1 d . . .
H59 H 0.7221 0.1935 0.2696 0.033 Uiso 1 1 calc R . .
H60 H 0.7894 0.1577 0.3423 0.033 Uiso 1 1 calc R . .
H61 H 0.7089 0.2078 0.3422 0.033 Uiso 1 1 calc R . .
C39 C 0.63547(15) 0.05393(15) 0.37844(13) 0.0235(5) Uani 1 1 d . . .
H62 H 0.6828 0.0262 0.4153 0.035 Uiso 1 1 calc R . .
H63 H 0.5844 0.0199 0.3634 0.035 Uiso 1 1 calc R . .
H64 H 0.6238 0.1046 0.3973 0.035 Uiso 1 1 calc R . .
C40 C 0.56145(15) 0.08672(15) 0.22286(13) 0.0244(5) Uani 1 1 d . . .
H65 H 0.5314 0.1342 0.2298 0.037 Uiso 1 1 calc R . .
H66 H 0.5262 0.0389 0.2187 0.037 Uiso 1 1 calc R . .
H67 H 0.5725 0.0932 0.1795 0.037 Uiso 1 1 calc R . .
C41 C 0.59237(16) -0.10381(16) 0.15970(13) 0.0272(6) Uani 1 1 d . . .
H68 H 0.6176 -0.0850 0.1266 0.041 Uiso 1 1 calc R . .
H69 H 0.5467 -0.0671 0.1585 0.041 Uiso 1 1 calc R . .
H70 H 0.5688 -0.1578 0.1459 0.041 Uiso 1 1 calc R . .
C42 C 0.75751(16) -0.18269(15) 0.25257(14) 0.0270(5) Uani 1 1 d . . .
H71 H 0.7929 -0.1966 0.3018 0.040 Uiso 1 1 calc R . .
H72 H 0.7937 -0.1605 0.2294 0.040 Uiso 1 1 calc R . .
H73 H 0.7286 -0.2310 0.2272 0.040 Uiso 1 1 calc R . .
C43 C 0.61990(15) -0.14046(15) 0.30904(13) 0.0251(5) Uani 1 1 d . . .
H74 H 0.6002 -0.1959 0.2971 0.038 Uiso 1 1 calc R . .
H75 H 0.5707 -0.1055 0.3015 0.038 Uiso 1 1 calc R . .
H76 H 0.6592 -0.1377 0.3589 0.038 Uiso 1 1 calc R . .
C44 C 0.89593(16) 0.4498(2) 0.33182(16) 0.0419(8) Uani 1 1 d . A 1
C45 C 0.9072(2) 0.4666(3) 0.40159(19) 0.0661(12) Uani 1 1 d . A 1
H77 H 0.9144 0.4240 0.4343 0.079 Uiso 1 1 calc R A 1
C46 C 0.9079(2) 0.5451(4) 0.4232(3) 0.091(2) Uani 1 1 d . A 1
H78 H 0.9143 0.5560 0.4706 0.110 Uiso 1 1 calc R A 1
C47 C 0.8998(3) 0.6063(4) 0.3784(3) 0.0899(19) Uani 1 1 d . A 1
H79 H 0.9018 0.6599 0.3948 0.108 Uiso 1 1 calc R A 1
C48 C 0.8886(2) 0.5923(3) 0.3087(3) 0.0665(11) Uani 1 1 d . A 1
H80 H 0.8821 0.6354 0.2766 0.080 Uiso 1 1 calc R A 1
C49 C 0.88714(18) 0.5131(2) 0.28705(18) 0.0460(8) Uani 1 1 d . A 1
H81 H 0.8798 0.5026 0.2393 0.055 Uiso 1 1 calc R A 1
C50 C 0.8937(2) 0.3664(2) 0.3069(2) 0.0624(10) Uani 1 1 d . A 1
H82 H 0.8567 0.3633 0.2565 0.094 Uiso 1 1 calc R A 1
H83 H 0.8713 0.3311 0.3340 0.094 Uiso 1 1 calc R A 1
H84 H 0.9516 0.3493 0.3136 0.094 Uiso 1 1 calc R A 1

loop_
_atom_site_aniso_label
_atom_site_aniso_U_11
_atom_site_aniso_U_22
_atom_site_aniso_U_33
_atom_site_aniso_U_23
_atom_site_aniso_U_13
_atom_site_aniso_U_12
Ge1 0.01004(11) 0.01370(12) 0.01087(11) 0.00014(8) 0.00325(9) 0.00060(8)
C1 0.0136(10) 0.0160(11) 0.0122(10) 0.0010(8) 0.0061(8) 0.0019(8)
C2 0.0156(11) 0.0197(12) 0.0171(11) -0.0021(9) 0.0071(9) -0.0002(9)
C3 0.0236(12) 0.0184(12) 0.0246(12) -0.0013(9) 0.0124(10) 0.0020(9)
C4 0.0221(12) 0.0205(12) 0.0258(12) 0.0025(10) 0.0113(10) 0.0083(10)
C5 0.0159(11) 0.0244(12) 0.0169(11) 0.0016(9) 0.0053(9) 0.0044(9)
C6 0.0138(10) 0.0207(11) 0.0137(10) 0.0012(9) 0.0084(9) 0.0012(9)
C7 0.0104(10) 0.0211(11) 0.0110(10) 0.0003(8) 0.0037(8) -0.0004(8)
C8 0.0132(10) 0.0207(11) 0.0128(10) -0.0018(8) 0.0076(9) -0.0014(9)
C9 0.0152(11) 0.0264(13) 0.0185(11) -0.0017(9) 0.0065(9) -0.0039(9)
C10 0.0247(12) 0.0214(12) 0.0258(13) -0.0068(10) 0.0132(10) -0.0076(10)
C11 0.0258(13) 0.0180(12) 0.0286(13) 0.0012(10) 0.0129(11) -0.0019(10)
C12 0.0179(11) 0.0193(12) 0.0199(11) 0.0024(9) 0.0088(9) 0.0009(9)
C13 0.0142(10) 0.0173(11) 0.0150(10) -0.0022(8) 0.0092(9) -0.0021(8)
C14 0.0141(10) 0.0111(10) 0.0110(10) 0.0003(8) 0.0033(8) 0.0003(8)
C15 0.0131(10) 0.0118(10) 0.0162(11) -0.0005(8) 0.0061(9) -0.0004(8)
C16 0.0173(11) 0.0140(11) 0.0155(11) 0.0000(8) 0.0083(9) -0.0007(8)
C17 0.0167(11) 0.0098(10) 0.0133(10) -0.0016(8) 0.0042(9) -0.0011(8)
C18 0.0095(10) 0.0160(11) 0.0155(11) -0.0014(8) 0.0020(8) -0.0007(8)
C19 0.0135(10) 0.0121(10) 0.0153(10) -0.0010(8) 0.0059(9) 0.0003(8)
C20 0.0129(11) 0.0193(11) 0.0148(10) 0.0030(8) 0.0063(9) 0.0022(8)
C21 0.0175(11) 0.0140(11) 0.0131(10) -0.0003(8) 0.0044(9) -0.0002(8)
C22 0.0120(10) 0.0179(11) 0.0122(10) 0.0016(8) 0.0031(8) -0.0006(8)
Si1 0.0137(3) 0.0212(3) 0.0191(3) 0.0017(2) 0.0070(2) -0.0010(2)
Si2 0.0191(3) 0.0197(3) 0.0218(3) -0.0006(3) 0.0112(3) 0.0031(2)
Si3 0.0204(3) 0.0183(3) 0.0165(3) 0.0032(2) 0.0073(3) 0.0001(2)
Si4 0.0302(4) 0.0173(3) 0.0134(3) -0.0017(2) 0.0062(3) -0.0007(3)
Si5 0.0163(3) 0.0193(3) 0.0157(3) 0.0030(2) 0.0026(2) 0.0001(2)
Si6 0.0128(3) 0.0199(3) 0.0188(3) 0.0001(2) 0.0052(2) 0.0007(2)
Si7 0.0139(3) 0.0179(3) 0.0178(3) 0.0017(2) 0.0045(2) -0.0029(2)
C23 0.0210(12) 0.0209(12) 0.0263(13) 0.0019(10) 0.0075(10) -0.0035(10)
C24 0.0178(12) 0.0326(14) 0.0250(13) 0.0056(10) 0.0102(10) -0.0019(10)
C25 0.0159(12) 0.0322(14) 0.0248(13) -0.0004(10) 0.0071(10) -0.0030(10)
C26 0.0397(16) 0.0332(15) 0.0329(14) -0.0066(12) 0.0249(13) -0.0006(12)
C27 0.0205(12) 0.0236(13) 0.0373(15) 0.0022(11) 0.0110(11) 0.0059(10)
C28 0.0252(13) 0.0234(13) 0.0266(13) -0.0052(10) 0.0099(11) -0.0010(10)
C29 0.0257(13) 0.0204(12) 0.0213(12) 0.0008(9) 0.0062(10) -0.0035(10)
C30 0.0321(14) 0.0276(13) 0.0192(12) 0.0053(10) 0.0109(11) 0.0042(11)
C31 0.0255(13) 0.0318(14) 0.0268(13) 0.0093(11) 0.0126(11) 0.0009(11)
C32 0.0463(17) 0.0265(14) 0.0322(14) -0.0056(11) 0.0199(13) 0.0031(12)
C33 0.0428(16) 0.0201(13) 0.0254(13) -0.0042(10) 0.0119(12) -0.0065(11)
C34 0.0494(18) 0.0277(14) 0.0181(13) -0.0046(10) 0.0032(12) -0.0047(12)
C35 0.0186(12) 0.0341(14) 0.0229(13) 0.0058(11) 0.0006(10) -0.0068(10)
C36 0.0254(13) 0.0210(12) 0.0252(12) 0.0026(10) 0.0112(10) 0.0047(10)
C37 0.0245(13) 0.0276(13) 0.0220(12) 0.0059(10) 0.0033(10) 0.0040(10)
C38 0.0221(12) 0.0204(12) 0.0225(12) -0.0004(10) 0.0070(10) -0.0016(10)
C39 0.0176(12) 0.0301(14) 0.0253(13) -0.0020(10) 0.0109(10) 0.0007(10)
C40 0.0163(12) 0.0273(13) 0.0262(13) 0.0014(10) 0.0043(10) 0.0016(10)
C41 0.0259(13) 0.0275(13) 0.0224(12) -0.0010(10) 0.0029(10) -0.0075(10)
C42 0.0246(13) 0.0226(13) 0.0344(14) -0.0012(11) 0.0121(11) -0.0011(10)
C43 0.0208(12) 0.0274(13) 0.0282(13) 0.0031(10) 0.0109(10) -0.0059(10)
C44 0.0119(12) 0.070(2) 0.0407(17) -0.0089(16) 0.0063(12) -0.0035(13)
C45 0.0223(16) 0.131(4) 0.043(2) -0.004(2) 0.0108(15) -0.012(2)
C46 0.036(2) 0.179(6) 0.065(3) -0.072(4) 0.026(2) -0.039(3)
C47 0.041(2) 0.114(4) 0.129(5) -0.077(4) 0.049(3) -0.036(3)
C48 0.0328(18) 0.070(3) 0.105(3) -0.020(2) 0.035(2) -0.0080(17)
C49 0.0241(15) 0.073(2) 0.0426(18) -0.0029(16) 0.0146(13) 0.0001(15)
C50 0.0316(18) 0.061(2) 0.090(3) 0.009(2) 0.0177(19) 0.0106(16)

loop_
_atom_type_symbol
_atom_type_description
_atom_type_scat_dispersion_real
_atom_type_scat_dispersion_imag
_atom_type_scat_source
C C 0.0033 0.0016 'International Tables Vol C Tables 4.2.6.8 and 6.1.1.4'
H H 0.0000 0.0000 'International Tables Vol C Tables 4.2.6.8 and 6.1.1.4'
Si Si 0.0817 0.0704 'International Tables Vol C Tables 4.2.6.8 and 6.1.1.4'
Ge Ge 0.1547 1.8001 'International Tables Vol C Tables 4.2.6.8 and 6.1.1.4'

loop_
_geom_angle_atom_site_label_1
_geom_angle_atom_site_label_2
_geom_angle_atom_site_label_3
_geom_angle
_geom_angle_site_symmetry_1
_geom_angle_site_symmetry_3
C1 Ge1 C13 101.47(9) . .
C1 Ge1 C14 113.40(9) . .
C13 Ge1 C14 111.09(9) . .
C1 Ge1 C7 102.62(8) . 3_756
C13 Ge1 C7 101.50(8) . 3_756
C14 Ge1 C7 123.95(8) . 3_756
C2 C1 C6 119.2(2) . .
C2 C1 Ge1 122.86(16) . .
C6 C1 Ge1 117.91(16) . .
C3 C2 C1 121.9(2) . .
C3 C2 H1 119.1 . .
C1 C2 H1 119.1 . .
C4 C3 C2 118.9(2) . .
C4 C3 H2 120.5 . .
C2 C3 H2 120.5 . .
C3 C4 C5 119.9(2) . .
C3 C4 H3 120.0 . .
C5 C4 H3 120.0 . .
C4 C5 C6 121.8(2) . .
C4 C5 H4 119.1 . .
C6 C5 H4 119.1 . .
C5 C6 C1 118.1(2) . .
C5 C6 C7 118.82(19) . .
C1 C6 C7 122.89(19) . .
C8 C7 C6 119.13(18) . .
C8 C7 Ge1 104.69(14) . 3_756
C6 C7 Ge1 109.33(14) . 3_756
C8 C7 H5 107.7 . .
C6 C7 H5 107.7 . .
Ge1 C7 H5 107.7 3_756 .
C9 C8 C13 118.6(2) . .
C9 C8 C7 118.09(19) . .
C13 C8 C7 123.11(19) . .
C10 C9 C8 121.8(2) . .
C10 C9 H6 119.1 . .
C8 C9 H6 119.1 . .
C9 C10 C11 119.5(2) . .
C9 C10 H7 120.2 . .
C11 C10 H7 120.2 . .
C12 C11 C10 119.3(2) . .
C12 C11 H8 120.3 . .
C10 C11 H8 120.3 . .
C11 C12 C13 121.9(2) . .
C11 C12 H9 119.0 . .
C13 C12 H9 119.0 . .
C12 C13 C8 118.8(2) . .
C12 C13 Ge1 122.80(16) . .
C8 C13 Ge1 117.97(16) . .
C19 C14 C15 117.10(19) . .
C19 C14 Ge1 124.85(16) . .
C15 C14 Ge1 117.84(15) . .
C16 C15 C14 119.64(19) . .
C16 C15 C20 116.40(19) . .
C14 C15 C20 123.87(19) . .
C17 C16 C15 124.0(2) . .
C17 C16 H10 118.0 . .
C15 C16 H10 118.0 . .
C16 C17 C18 114.76(19) . .
C16 C17 C21 121.93(19) . .
C18 C17 C21 123.20(19) . .
C17 C18 C19 123.94(19) . .
C17 C18 H11 118.0 . .
C19 C18 H11 118.0 . .
C18 C19 C14 119.56(19) . .
C18 C19 C22 117.85(18) . .
C14 C19 C22 122.57(19) . .
C15 C20 Si1 117.20(15) . .
C15 C20 Si2 111.79(15) . .
Si1 C20 Si2 113.86(11) . .
C15 C20 H12 104.1 . .
Si1 C20 H12 104.1 . .
Si2 C20 H12 104.1 . .
C17 C21 Si4 106.67(14) . .
C17 C21 Si3 113.68(14) . .
Si4 C21 Si3 109.91(11) . .
C17 C21 Si5 110.48(14) . .
Si4 C21 Si5 110.28(11) . .
Si3 C21 Si5 105.86(10) . .
C19 C22 Si6 114.40(15) . .
C19 C22 Si7 114.59(15) . .
Si6 C22 Si7 115.97(11) . .
C19 C22 H13 103.1 . .
Si6 C22 H13 103.1 . .
Si7 C22 H13 103.1 . .
C25 Si1 C23 110.62(11) . .
C25 Si1 C24 103.91(11) . .
C23 Si1 C24 107.07(11) . .
C25 Si1 C20 108.63(11) . .
C23 Si1 C20 110.40(10) . .
C24 Si1 C20 116.00(11) . .
C27 Si2 C28 112.88(12) . .
C27 Si2 C26 107.32(12) . .
C28 Si2 C26 103.61(12) . .
C27 Si2 C20 105.52(11) . .
C28 Si2 C20 110.73(10) . .
C26 Si2 C20 116.96(11) . .
C29 Si3 C31 103.48(12) . .
C29 Si3 C30 111.20(11) . .
C31 Si3 C30 100.24(11) . .
C29 Si3 C21 109.55(10) . .
C31 Si3 C21 119.25(10) . .
C30 Si3 C21 112.53(11) . .
C33 Si4 C32 105.91(13) . .
C33 Si4 C34 107.46(13) . .
C32 Si4 C34 104.96(13) . .
C33 Si4 C21 110.08(11) . .
C32 Si4 C21 113.63(11) . .
C34 Si4 C21 114.25(11) . .
C36 Si5 C35 107.88(12) . .
C36 Si5 C37 104.83(11) . .
C35 Si5 C37 101.83(11) . .
C36 Si5 C21 110.44(10) . .
C35 Si5 C21 114.99(11) . .
C37 Si5 C21 115.98(11) . .
C40 Si6 C38 110.36(11) . .
C40 Si6 C39 105.48(11) . .
C38 Si6 C39 110.15(11) . .
C40 Si6 C22 112.89(10) . .
C38 Si6 C22 107.31(10) . .
C39 Si6 C22 110.68(10) . .
C42 Si7 C41 107.90(12) . .
C42 Si7 C43 110.02(12) . .
C41 Si7 C43 105.23(11) . .
C42 Si7 C22 108.27(10) . .
C41 Si7 C22 116.75(11) . .
C43 Si7 C22 108.56(11) . .
Si1 C23 H14 109.5 . .
Si1 C23 H15 109.5 . .
H14 C23 H15 109.5 . .
Si1 C23 H16 109.5 . .
H14 C23 H16 109.5 . .
H15 C23 H16 109.5 . .
Si1 C24 H17 109.5 . .
Si1 C24 H18 109.5 . .
H17 C24 H18 109.5 . .
Si1 C24 H19 109.5 . .
H17 C24 H19 109.5 . .
H18 C24 H19 109.5 . .
Si1 C25 H20 109.5 . .
Si1 C25 H21 109.5 . .
H20 C25 H21 109.5 . .
Si1 C25 H22 109.5 . .
H20 C25 H22 109.5 . .
H21 C25 H22 109.5 . .
Si2 C26 H23 109.5 . .
Si2 C26 H24 109.5 . .
H23 C26 H24 109.5 . .
Si2 C26 H25 109.5 . .
H23 C26 H25 109.5 . .
H24 C26 H25 109.5 . .
Si2 C27 H26 109.5 . .
Si2 C27 H27 109.5 . .
H26 C27 H27 109.5 . .
Si2 C27 H28 109.5 . .
H26 C27 H28 109.5 . .
H27 C27 H28 109.5 . .
Si2 C28 H29 109.5 . .
Si2 C28 H30 109.5 . .
H29 C28 H30 109.5 . .
Si2 C28 H31 109.5 . .
H29 C28 H31 109.5 . .
H30 C28 H31 109.5 . .
Si3 C29 H32 109.5 . .
Si3 C29 H33 109.5 . .
H32 C29 H33 109.5 . .
Si3 C29 H34 109.5 . .
H32 C29 H34 109.5 . .
H33 C29 H34 109.5 . .
Si3 C30 H35 109.5 . .
Si3 C30 H36 109.5 . .
H35 C30 H36 109.5 . .
Si3 C30 H37 109.5 . .
H35 C30 H37 109.5 . .
H36 C30 H37 109.5 . .
Si3 C31 H38 109.5 . .
Si3 C31 H39 109.5 . .
H38 C31 H39 109.5 . .
Si3 C31 H40 109.5 . .
H38 C31 H40 109.5 . .
H39 C31 H40 109.5 . .
Si4 C32 H41 109.5 . .
Si4 C32 H42 109.5 . .
H41 C32 H42 109.5 . .
Si4 C32 H43 109.5 . .
H41 C32 H43 109.5 . .
H42 C32 H43 109.5 . .
Si4 C33 H44 109.5 . .
Si4 C33 H45 109.5 . .
H44 C33 H45 109.5 . .
Si4 C33 H46 109.5 . .
H44 C33 H46 109.5 . .
H45 C33 H46 109.5 . .
Si4 C34 H47 109.5 . .
Si4 C34 H48 109.5 . .
H47 C34 H48 109.5 . .
Si4 C34 H49 109.5 . .
H47 C34 H49 109.5 . .
H48 C34 H49 109.5 . .
Si5 C35 H50 109.5 . .
Si5 C35 H51 109.5 . .
H50 C35 H51 109.5 . .
Si5 C35 H52 109.5 . .
H50 C35 H52 109.5 . .
H51 C35 H52 109.5 . .
Si5 C36 H53 109.5 . .
Si5 C36 H54 109.5 . .
H53 C36 H54 109.5 . .
Si5 C36 H55 109.5 . .
H53 C36 H55 109.5 . .
H54 C36 H55 109.5 . .
Si5 C37 H56 109.5 . .
Si5 C37 H57 109.5 . .
H56 C37 H57 109.5 . .
Si5 C37 H58 109.5 . .
H56 C37 H58 109.5 . .
H57 C37 H58 109.5 . .
Si6 C38 H59 109.5 . .
Si6 C38 H60 109.5 . .
H59 C38 H60 109.5 . .
Si6 C38 H61 109.5 . .
H59 C38 H61 109.5 . .
H60 C38 H61 109.5 . .
Si6 C39 H62 109.5 . .
Si6 C39 H63 109.5 . .
H62 C39 H63 109.5 . .
Si6 C39 H64 109.5 . .
H62 C39 H64 109.5 . .
H63 C39 H64 109.5 . .
Si6 C40 H65 109.5 . .
Si6 C40 H66 109.5 . .
H65 C40 H66 109.5 . .
Si6 C40 H67 109.5 . .
H65 C40 H67 109.5 . .
H66 C40 H67 109.5 . .
Si7 C41 H68 109.5 . .
Si7 C41 H69 109.5 . .
H68 C41 H69 109.5 . .
Si7 C41 H70 109.5 . .
H68 C41 H70 109.5 . .
H69 C41 H70 109.5 . .
Si7 C42 H71 109.5 . .
Si7 C42 H72 109.5 . .
H71 C42 H72 109.5 . .
Si7 C42 H73 109.5 . .
H71 C42 H73 109.5 . .
H72 C42 H73 109.5 . .
Si7 C43 H74 109.5 . .
Si7 C43 H75 109.5 . .
H74 C43 H75 109.5 . .
Si7 C43 H76 109.5 . .
H74 C43 H76 109.5 . .
H75 C43 H76 109.5 . .
C49 C44 C45 117.8(4) . .
C49 C44 C50 120.9(3) . .
C45 C44 C50 121.2(4) . .
C46 C45 C44 119.9(4) . .
C46 C45 H77 120.0 . .
C44 C45 H77 120.0 . .
C47 C46 C45 121.1(4) . .
C47 C46 H78 119.4 . .
C45 C46 H78 119.4 . .
C46 C47 C48 120.8(5) . .
C46 C47 H79 119.6 . .
C48 C47 H79 119.6 . .
C47 C48 C49 117.9(5) . .
C47 C48 H80 121.1 . .
C49 C48 H80 121.1 . .
C44 C49 C48 122.4(4) . .
C44 C49 H81 118.8 . .
C48 C49 H81 118.8 . .

loop_
_geom_bond_atom_site_label_1
_geom_bond_atom_site_label_2
_geom_bond_distance
_geom_bond_site_symmetry_2
Ge1 C1 1.945(2) .
Ge1 C13 1.950(2) .
Ge1 C14 2.002(2) .
Ge1 C7 2.077(2) 3_756
C1 C2 1.388(3) .
C1 C6 1.406(3) .
C2 C3 1.385(3) .
C2 H1 0.9500 .
C3 C4 1.382(3) .
C3 H2 0.9500 .
C4 C5 1.384(3) .
C4 H3 0.9500 .
C5 C6 1.394(3) .
C5 H4 0.9500 .
C6 C7 1.508(3) .
C7 C8 1.505(3) .
C7 Ge1 2.077(2) 3_756
C7 H5 1.0000 .
C8 C9 1.394(3) .
C8 C13 1.406(3) .
C9 C10 1.380(3) .
C9 H6 0.9500 .
C10 C11 1.385(3) .
C10 H7 0.9500 .
C11 C12 1.381(3) .
C11 H8 0.9500 .
C12 C13 1.389(3) .
C12 H9 0.9500 .
C14 C19 1.417(3) .
C14 C15 1.423(3) .
C15 C16 1.402(3) .
C15 C20 1.518(3) .
C16 C17 1.388(3) .
C16 H10 0.9500 .
C17 C18 1.400(3) .
C17 C21 1.553(3) .
C18 C19 1.402(3) .
C18 H11 0.9500 .
C19 C22 1.522(3) .
C20 Si1 1.912(2) .
C20 Si2 1.912(2) .
C20 H12 1.0000 .
C21 Si4 1.919(2) .
C21 Si3 1.930(2) .
C21 Si5 1.935(2) .
C22 Si6 1.896(2) .
C22 Si7 1.900(2) .
C22 H13 1.0000 .
Si1 C25 1.860(2) .
Si1 C23 1.875(2) .
Si1 C24 1.877(2) .
Si2 C27 1.863(2) .
Si2 C28 1.873(2) .
Si2 C26 1.878(3) .
Si3 C29 1.873(2) .
Si3 C31 1.877(3) .
Si3 C30 1.880(2) .
Si4 C33 1.863(3) .
Si4 C32 1.867(3) .
Si4 C34 1.875(3) .
Si5 C36 1.873(2) .
Si5 C35 1.878(2) .
Si5 C37 1.878(2) .
Si6 C40 1.870(2) .
Si6 C38 1.872(2) .
Si6 C39 1.881(2) .
Si7 C42 1.863(3) .
Si7 C41 1.866(2) .
Si7 C43 1.868(2) .
C23 H14 0.9800 .
C23 H15 0.9800 .
C23 H16 0.9800 .
C24 H17 0.9800 .
C24 H18 0.9800 .
C24 H19 0.9800 .
C25 H20 0.9800 .
C25 H21 0.9800 .
C25 H22 0.9800 .
C26 H23 0.9800 .
C26 H24 0.9800 .
C26 H25 0.9800 .
C27 H26 0.9800 .
C27 H27 0.9800 .
C27 H28 0.9800 .
C28 H29 0.9800 .
C28 H30 0.9800 .
C28 H31 0.9800 .
C29 H32 0.9800 .
C29 H33 0.9800 .
C29 H34 0.9800 .
C30 H35 0.9800 .
C30 H36 0.9800 .
C30 H37 0.9800 .
C31 H38 0.9800 .
C31 H39 0.9800 .
C31 H40 0.9800 .
C32 H41 0.9800 .
C32 H42 0.9800 .
C32 H43 0.9800 .
C33 H44 0.9800 .
C33 H45 0.9800 .
C33 H46 0.9800 .
C34 H47 0.9800 .
C34 H48 0.9800 .
C34 H49 0.9800 .
C35 H50 0.9800 .
C35 H51 0.9800 .
C35 H52 0.9800 .
C36 H53 0.9800 .
C36 H54 0.9800 .
C36 H55 0.9800 .
C37 H56 0.9800 .
C37 H57 0.9800 .
C37 H58 0.9800 .
C38 H59 0.9800 .
C38 H60 0.9800 .
C38 H61 0.9800 .
C39 H62 0.9800 .
C39 H63 0.9800 .
C39 H64 0.9800 .
C40 H65 0.9800 .
C40 H66 0.9800 .
C40 H67 0.9800 .
C41 H68 0.9800 .
C41 H69 0.9800 .
C41 H70 0.9800 .
C42 H71 0.9800 .
C42 H72 0.9800 .
C42 H73 0.9800 .
C43 H74 0.9800 .
C43 H75 0.9800 .
C43 H76 0.9800 .
C44 C49 1.367(5) .
C44 C45 1.392(5) .
C44 C50 1.476(5) .
C45 C46 1.379(7) .
C45 H77 0.9500 .
C46 C47 1.341(8) .
C46 H78 0.9500 .
C47 C48 1.382(7) .
C47 H79 0.9500 .
C48 C49 1.388(5) .
C48 H80 0.9500 .
C49 H81 0.9500 .
C50 H82 0.9800 .
C50 H83 0.9800 .
C50 H84 0.9800 .

loop_
_geom_torsion_atom_site_label_1
_geom_torsion_atom_site_label_2
_geom_torsion_atom_site_label_3
_geom_torsion_atom_site_label_4
_geom_torsion
_geom_torsion_site_symmetry_1
_geom_torsion_site_symmetry_4
C13 Ge1 C1 C2 -160.64(18) . .
C14 Ge1 C1 C2 -41.4(2) . .
C7 Ge1 C1 C2 94.65(19) 3_756 .
C13 Ge1 C1 C6 21.54(18) . .
C14 Ge1 C1 C6 140.74(16) . .
C7 Ge1 C1 C6 -83.17(17) 3_756 .
C6 C1 C2 C3 -2.2(3) . .
Ge1 C1 C2 C3 179.99(17) . .
C1 C2 C3 C4 -1.9(3) . .
C2 C3 C4 C5 2.5(4) . .
C3 C4 C5 C6 1.0(4) . .
C4 C5 C6 C1 -5.0(3) . .
C4 C5 C6 C7 169.8(2) . .
C2 C1 C6 C5 5.5(3) . .
Ge1 C1 C6 C5 -176.56(16) . .
C2 C1 C6 C7 -169.0(2) . .
Ge1 C1 C6 C7 8.9(3) . .
C5 C6 C7 C8 142.2(2) . .
C1 C6 C7 C8 -43.3(3) . .
C5 C6 C7 Ge1 -97.6(2) . 3_756
C1 C6 C7 Ge1 76.9(2) . 3_756
C6 C7 C8 C9 -147.1(2) . .
Ge1 C7 C8 C9 90.4(2) 3_756 .
C6 C7 C8 C13 38.2(3) . .
Ge1 C7 C8 C13 -84.3(2) 3_756 .
C13 C8 C9 C10 2.2(3) . .
C7 C8 C9 C10 -172.7(2) . .
C8 C9 C10 C11 -0.2(4) . .
C9 C10 C11 C12 -1.5(4) . .
C10 C11 C12 C13 1.2(4) . .
C11 C12 C13 C8 0.8(3) . .
C11 C12 C13 Ge1 173.11(18) . .
C9 C8 C13 C12 -2.5(3) . .
C7 C8 C13 C12 172.2(2) . .
C9 C8 C13 Ge1 -175.13(16) . .
C7 C8 C13 Ge1 -0.5(3) . .
C1 Ge1 C13 C12 161.97(18) . .
C14 Ge1 C13 C12 41.1(2) . .
C7 Ge1 C13 C12 -92.44(19) 3_756 .
C1 Ge1 C13 C8 -25.68(18) . .
C14 Ge1 C13 C8 -146.52(16) . .
C7 Ge1 C13 C8 79.91(17) 3_756 .
C1 Ge1 C14 C19 122.94(18) . .
C13 Ge1 C14 C19 -123.54(18) . .
C7 Ge1 C14 C19 -2.4(2) 3_756 .
C1 Ge1 C14 C15 -62.57(18) . .
C13 Ge1 C14 C15 50.96(18) . .
C7 Ge1 C14 C15 172.10(15) 3_756 .
C19 C14 C15 C16 8.3(3) . .
Ge1 C14 C15 C16 -166.58(16) . .
C19 C14 C15 C20 -168.08(19) . .
Ge1 C14 C15 C20 17.0(3) . .
C14 C15 C16 C17 0.3(3) . .
C20 C15 C16 C17 177.0(2) . .
C15 C16 C17 C18 -7.1(3) . .
C15 C16 C17 C21 176.73(19) . .
C16 C17 C18 C19 5.3(3) . .
C21 C17 C18 C19 -178.5(2) . .
C17 C18 C19 C14 3.2(3) . .
C17 C18 C19 C22 -175.36(19) . .
C15 C14 C19 C18 -10.0(3) . .
Ge1 C14 C19 C18 164.57(16) . .
C15 C14 C19 C22 168.49(19) . .
Ge1 C14 C19 C22 -17.0(3) . .
C16 C15 C20 Si1 63.8(2) . .
C14 C15 C20 Si1 -119.7(2) . .
C16 C15 C20 Si2 -70.3(2) . .
C14 C15 C20 Si2 106.3(2) . .
C16 C17 C21 Si4 84.1(2) . .
C18 C17 C21 Si4 -91.7(2) . .
C16 C17 C21 Si3 -37.2(3) . .
C18 C17 C21 Si3 146.98(17) . .
C16 C17 C21 Si5 -156.02(17) . .
C18 C17 C21 Si5 28.1(2) . .
C18 C19 C22 Si6 -67.6(2) . .
C14 C19 C22 Si6 113.9(2) . .
C18 C19 C22 Si7 69.8(2) . .
C14 C19 C22 Si7 -108.6(2) . .
C15 C20 Si1 C25 132.14(17) . .
Si2 C20 Si1 C25 -94.73(13) . .
C15 C20 Si1 C23 10.7(2) . .
Si2 C20 Si1 C23 143.80(12) . .
C15 C20 Si1 C24 -111.32(17) . .
Si2 C20 Si1 C24 21.80(16) . .
C15 C20 Si2 C27 -151.05(16) . .
Si1 C20 Si2 C27 73.30(14) . .
C15 C20 Si2 C28 -28.60(18) . .
Si1 C20 Si2 C28 -164.25(12) . .
C15 C20 Si2 C26 89.75(18) . .
Si1 C20 Si2 C26 -45.90(16) . .
C17 C21 Si3 C29 -67.82(17) . .
Si4 C21 Si3 C29 172.72(11) . .
Si5 C21 Si3 C29 53.63(13) . .
C17 C21 Si3 C31 51.01(19) . .
Si4 C21 Si3 C31 -68.45(15) . .
Si5 C21 Si3 C31 172.47(11) . .
C17 C21 Si3 C30 167.94(15) . .
Si4 C21 Si3 C30 48.47(14) . .
Si5 C21 Si3 C30 -70.61(13) . .
C17 C21 Si4 C33 39.53(18) . .
Si3 C21 Si4 C33 163.19(12) . .
Si5 C21 Si4 C33 -80.47(14) . .
C17 C21 Si4 C32 -79.06(17) . .
Si3 C21 Si4 C32 44.61(15) . .
Si5 C21 Si4 C32 160.95(12) . .
C17 C21 Si4 C34 160.54(16) . .
Si3 C21 Si4 C34 -75.80(15) . .
Si5 C21 Si4 C34 40.54(16) . .
C17 C21 Si5 C36 44.23(17) . .
Si4 C21 Si5 C36 161.90(11) . .
Si3 C21 Si5 C36 -79.26(12) . .
C17 C21 Si5 C35 -78.12(17) . .
Si4 C21 Si5 C35 39.55(15) . .
Si3 C21 Si5 C35 158.39(11) . .
C17 C21 Si5 C37 163.27(14) . .
Si4 C21 Si5 C37 -79.06(14) . .
Si3 C21 Si5 C37 39.78(14) . .
C19 C22 Si6 C40 91.95(17) . .
Si7 C22 Si6 C40 -44.86(15) . .
C19 C22 Si6 C38 -29.86(18) . .
Si7 C22 Si6 C38 -166.67(12) . .
C19 C22 Si6 C39 -150.08(15) . .
Si7 C22 Si6 C39 73.10(14) . .
C19 C22 Si7 C42 49.08(18) . .
Si6 C22 Si7 C42 -174.18(12) . .
C19 C22 Si7 C41 -72.84(19) . .
Si6 C22 Si7 C41 63.89(16) . .
C19 C22 Si7 C43 168.50(15) . .
Si6 C22 Si7 C43 -54.77(15) . .
C49 C44 C45 C46 0.9(4) . .
C50 C44 C45 C46 -179.2(3) . .
C44 C45 C46 C47 -1.5(6) . .
C45 C46 C47 C48 1.4(6) . .
C46 C47 C48 C49 -0.8(6) . .
C45 C44 C49 C48 -0.4(4) . .
C50 C44 C49 C48 179.7(3) . .
C47 C48 C49 C44 0.3(5) . .
